data_7046263
loop_
_publ_author_name
'Basu, Debashis'
'Woods, Toby J.'
'Rauchfuss, Thomas B.'

_publ_section_title
;
 Ni(ii) complexes of the phosphine-oxime
 Ph<sub>2</sub>PC<sub>6</sub>H<sub>4</sub>-2-CH[double bond, length as
 m-dash]NOH.
;
_journal_issue 21
_journal_name_full 'Dalton transactions (Cambridge, England : 2003)'
_journal_page_first 7256
_journal_page_last 7262
_journal_paper_doi 10.1039/c8dt01551a
_journal_volume 47
_journal_year 2018
_chemical_absolute_configuration ad
_chemical_formula_moiety 'C38 H32 N2 Ni O2 P2, 2(B F4)'
_chemical_formula_sum 'C38 H32 B2 F8 N2 Ni O2 P2'
_chemical_formula_weight 842.92
_space_group_crystal_system orthorhombic
_space_group_IT_number 43
_space_group_name_Hall 'F 2 -2d'
_space_group_name_H-M_alt 'F d d 2'
_symmetry_space_group_name_Hall 'F 2 -2d'
_symmetry_space_group_name_H-M 'F d d 2'
_atom_sites_solution_hydrogens mixed
_audit_creation_method SHELXL-2014/7
_audit_update_record
;
2018-04-04 deposited with the CCDC.
2018-05-08 downloaded from the CCDC.
;
_cell_angle_alpha 90
_cell_angle_beta 90
_cell_angle_gamma 90
_cell_formula_units_Z 8
_cell_length_a 22.8739(7)
_cell_length_b 30.4914(9)
_cell_length_c 10.5514(3)
_cell_measurement_reflns_used 19784
_cell_measurement_temperature 100(2)
_cell_measurement_theta_max 28.35
_cell_measurement_theta_min 2.23
_cell_volume 7359.2(4)
_computing_cell_refinement 'SAINT V8.37A (Bruker, 2014)'
_computing_data_collection 'APEX3 V2016.9-0 (Bruker, 2016)'
_computing_data_reduction
;
SAINT V8.34A, XPREP v2014/2, SADABS V2014/7 (Krause et al., 2015), 
;
_computing_molecular_graphics
;
SHELXTL v2014-7 (Bruker, 2014), CrystalMaker v2.7.7 (CrystalMaker, 1994) 
;
_computing_publication_material 'XCIF V2014-2 (Bruker, 2014)'
_computing_structure_refinement 'SHELX-2014-7 (Sheldrick, 2015)'
_computing_structure_solution 'SHELX-2014-7 (Sheldrick, 2015)'
_diffrn_ambient_temperature 100(2)
_diffrn_measured_fraction_theta_full 0.999
_diffrn_measured_fraction_theta_max 0.998
_diffrn_measurement_device 'Bruker D8 Venture/Photon 100'
_diffrn_measurement_method 'profile data from \f and \w scans'
_diffrn_radiation_monochromator 'multilayer mirrors'
_diffrn_radiation_source 'microfocus sealed tube'
_diffrn_radiation_type MoK\a
_diffrn_radiation_wavelength 0.71073
_diffrn_radiation_wavelength_id dd81hsa
_diffrn_reflns_av_R_equivalents 0.0427
_diffrn_reflns_av_unetI/netI 0.0344
_diffrn_reflns_Laue_measured_fraction_full 0.999
_diffrn_reflns_Laue_measured_fraction_max 0.998
_diffrn_reflns_limit_h_max 30
_diffrn_reflns_limit_h_min -29
_diffrn_reflns_limit_k_max 40
_diffrn_reflns_limit_k_min -39
_diffrn_reflns_limit_l_max 14
_diffrn_reflns_limit_l_min -13
_diffrn_reflns_number 24395
_diffrn_reflns_point_group_measured_fraction_full 0.999
_diffrn_reflns_point_group_measured_fraction_max 0.993
_diffrn_reflns_theta_full 25.242
_diffrn_reflns_theta_max 28.358
_diffrn_reflns_theta_min 2.228
_exptl_absorpt_coefficient_mu 0.693
_exptl_absorpt_correction_T_max 0.7457
_exptl_absorpt_correction_T_min 0.6448
_exptl_absorpt_correction_type multi-scan
_exptl_absorpt_process_details 'SADABS V2014/7 (Krause et al., 2015)'
_exptl_crystal_colour red
_exptl_crystal_density_diffrn 1.522
_exptl_crystal_density_method 'not measured'
_exptl_crystal_description prism
_exptl_crystal_F_000 3440
_exptl_crystal_id dd81hsa
_exptl_crystal_preparation
;
The data crystal was mounted using oil (Paratone-N, Exxon) to a 
0.3 mm cryo-loop (Hampton Research) with the (-1 -1 -4) scattering 
planes roughly normal to the spindle axis. 
;
_exptl_crystal_size_max 0.253
_exptl_crystal_size_mid 0.248
_exptl_crystal_size_min 0.114
_refine_diff_density_max 0.654
_refine_diff_density_min -0.616
_refine_diff_density_rms 0.078
_refine_ls_abs_structure_details 'Flack (1983), 2152 Friedels'
_refine_ls_abs_structure_Flack 0.006(8)
_refine_ls_extinction_method none
_refine_ls_goodness_of_fit_ref 1.111
_refine_ls_hydrogen_treatment mixed
_refine_ls_matrix_type full
_refine_ls_number_parameters 360
_refine_ls_number_reflns 4571
_refine_ls_number_restraints 523
_refine_ls_restrained_S_all 1.077
_refine_ls_R_factor_all 0.0579
_refine_ls_R_factor_gt 0.0507
_refine_ls_shift/su_max 0.000
_refine_ls_shift/su_mean 0.000
_refine_ls_structure_factor_coef Fsqd
_refine_ls_weighting_details 'w=1/[\s^2^(Fo^2^)+(0.0412P)^2^+43.0782P] where P=(Fo^2^+2Fc^2^)/3'
_refine_ls_weighting_scheme calc
_refine_ls_wR_factor_gt 0.1159
_refine_ls_wR_factor_ref 0.1197
_reflns_Friedel_coverage 0.890
_reflns_Friedel_fraction_full 0.999
_reflns_Friedel_fraction_max 0.988
_reflns_number_gt 4148
_reflns_number_total 4571
_reflns_threshold_expression 'I > 2\s(I)'
_cod_data_source_file c8dt01551a2.cif
_cod_data_source_block dd81hs
_cod_depositor_comments 'Adding full bibliography for 7046263--7046270.cif.'
_cod_database_code 7046263
_shelx_shelxl_version_number 2014/7
_shelx_space_group_comment
;
The symmetry employed for this shelxl refinement is uniquely defined 
by the following loop, which should always be used as a source of 
symmetry information in preference to the above space-group names. 
They are only intended as comments. 
;
_shelx_estimated_absorpt_t_max 0.925
_shelx_estimated_absorpt_t_min 0.844

loop_
_space_group_symop_operation_xyz
'x, y, z'
'-x, -y, z'
'x+1/4, -y+1/4, z+1/4'
'-x+1/4, y+1/4, z+1/4'
'x, y+1/2, z+1/2'
'-x, -y+1/2, z+1/2'
'x+1/4, -y+3/4, z+3/4'
'-x+1/4, y+3/4, z+3/4'
'x+1/2, y, z+1/2'
'-x+1/2, -y, z+1/2'
'x+3/4, -y+1/4, z+3/4'
'-x+3/4, y+1/4, z+3/4'
'x+1/2, y+1/2, z'
'-x+1/2, -y+1/2, z'
'x+3/4, -y+3/4, z+1/4'
'-x+3/4, y+3/4, z+1/4'

loop_
_atom_site_label
_atom_site_type_symbol
_atom_site_fract_x
_atom_site_fract_y
_atom_site_fract_z
_atom_site_U_iso_or_equiv
_atom_site_adp_type
_atom_site_occupancy
_atom_site_site_symmetry_order
_atom_site_calc_flag
_atom_site_refinement_flags_posn
_atom_site_refinement_flags_adp
_atom_site_refinement_flags_occupancy
_atom_site_disorder_assembly
_atom_site_disorder_group
Ni1 Ni 0.5000 0.5000 0.62406(7) 0.0257(2) Uani 1 2 d S T P A .
P1 P 0.50537(6) 0.55357(4) 0.48554(11) 0.0274(3) Uani 1 1 d D . . . .
O1 O 0.55998(18) 0.51958(14) 0.8507(3) 0.0362(9) Uani 1 1 d . . . . .
H1 H 0.583(3) 0.497(3) 0.820(7) 0.054 Uiso 1 1 d . U . . .
N1 N 0.52917(19) 0.54024(15) 0.7542(4) 0.0283(9) Uani 1 1 d . . . . .
C1 C 0.4817(2) 0.60405(18) 0.5638(5) 0.0296(11) Uani 1 1 d . . . . .
C2 C 0.4957(2) 0.61212(19) 0.6914(5) 0.0318(11) Uani 1 1 d . . . . .
C3 C 0.4805(3) 0.6536(2) 0.7437(6) 0.0435(14) Uani 1 1 d . . . . .
H3A H 0.4899 0.6598 0.8296 0.052 Uiso 1 1 calc R U . . .
C4 C 0.4530(3) 0.6845(2) 0.6738(6) 0.0509(17) Uani 1 1 d . . . . .
H4A H 0.4426 0.7117 0.7113 0.061 Uiso 1 1 calc R U . . .
C5 C 0.4399(3) 0.6768(2) 0.5489(6) 0.0476(16) Uani 1 1 d . . . . .
H5A H 0.4210 0.6986 0.4996 0.057 Uiso 1 1 calc R U . . .
C6 C 0.4546(2) 0.63672(19) 0.4951(5) 0.0376(12) Uani 1 1 d . . . . .
H6A H 0.4457 0.6317 0.4083 0.045 Uiso 1 1 calc R U . . .
C7 C 0.5249(2) 0.58163(18) 0.7737(5) 0.0312(11) Uani 1 1 d . . . . .
H7A H 0.5423 0.5930 0.8485 0.037 Uiso 1 1 calc R U . . .
C8 C 0.4526(5) 0.5500(6) 0.3554(9) 0.034(2) Uani 0.60(2) 1 d DG U P A 1
C9 C 0.4691(5) 0.5427(5) 0.2303(10) 0.041(3) Uani 0.60(2) 1 d G U P A 1
H9A H 0.5093 0.5415 0.2084 0.049 Uiso 0.60(2) 1 calc R U P A 1
C10 C 0.4267(7) 0.5372(4) 0.1374(9) 0.046(3) Uani 0.60(2) 1 d G U P A 1
H10A H 0.4379 0.5322 0.0519 0.055 Uiso 0.60(2) 1 calc R U P A 1
C11 C 0.3678(6) 0.5389(3) 0.1695(11) 0.048(3) Uani 0.60(2) 1 d G U P A 1
H11A H 0.3388 0.5351 0.1060 0.057 Uiso 0.60(2) 1 calc R U P A 1
C12 C 0.3513(5) 0.5462(4) 0.2946(12) 0.047(3) Uani 0.60(2) 1 d G U P A 1
H12A H 0.3111 0.5474 0.3165 0.056 Uiso 0.60(2) 1 calc R U P A 1
C13 C 0.3938(6) 0.5517(5) 0.3875(9) 0.037(2) Uani 0.60(2) 1 d G U P A 1
H13A H 0.3825 0.5567 0.4730 0.045 Uiso 0.60(2) 1 calc R U P A 1
C8B C 0.4612(9) 0.5498(10) 0.3451(14) 0.038(3) Uani 0.40(2) 1 d DG U P A 2
C9B C 0.4860(8) 0.5478(9) 0.2249(18) 0.044(3) Uani 0.40(2) 1 d G U P A 2
H9B H 0.5272 0.5499 0.2151 0.052 Uiso 0.40(2) 1 calc R U P A 2
C10B C 0.4505(10) 0.5426(7) 0.1191(13) 0.049(3) Uani 0.40(2) 1 d G U P A 2
H10B H 0.4674 0.5412 0.0369 0.059 Uiso 0.40(2) 1 calc R U P A 2
C11B C 0.3902(9) 0.5395(6) 0.1334(14) 0.050(3) Uani 0.40(2) 1 d G U P A 2
H11B H 0.3659 0.5359 0.0611 0.060 Uiso 0.40(2) 1 calc R U P A 2
C12B C 0.3655(7) 0.5415(6) 0.2536(18) 0.046(3) Uani 0.40(2) 1 d G U P A 2
H12B H 0.3243 0.5394 0.2634 0.056 Uiso 0.40(2) 1 calc R U P A 2
C13B C 0.4010(9) 0.5467(8) 0.3594(13) 0.042(3) Uani 0.40(2) 1 d G U P A 2
H13B H 0.3841 0.5481 0.4416 0.050 Uiso 0.40(2) 1 calc R U P A 2
C14 C 0.5769(5) 0.5652(6) 0.4226(18) 0.027(2) Uani 0.57(4) 1 d DG U P A 1
C15 C 0.6263(6) 0.5472(6) 0.4787(18) 0.032(2) Uani 0.57(4) 1 d G U P A 1
H15 H 0.6222 0.5264 0.5453 0.038 Uiso 0.57(4) 1 calc R U P A 1
C16 C 0.6816(5) 0.5595(6) 0.4375(18) 0.032(2) Uani 0.57(4) 1 d G U P A 1
H16 H 0.7154 0.5471 0.4759 0.038 Uiso 0.57(4) 1 calc R U P A 1
C17 C 0.6875(5) 0.5899(5) 0.3402(18) 0.037(3) Uani 0.57(4) 1 d G U P A 1
H17 H 0.7253 0.5983 0.3120 0.044 Uiso 0.57(4) 1 calc R U P A 1
C18 C 0.6381(7) 0.6079(4) 0.2840(18) 0.039(3) Uani 0.57(4) 1 d G U P A 1
H18 H 0.6421 0.6287 0.2175 0.046 Uiso 0.57(4) 1 calc R U P A 1
C19 C 0.5828(6) 0.5956(6) 0.3252(18) 0.035(3) Uani 0.57(4) 1 d G U P A 1
H19 H 0.5490 0.6080 0.2869 0.042 Uiso 0.57(4) 1 calc R U P A 1
C14B C 0.5800(5) 0.5677(8) 0.440(2) 0.032(3) Uani 0.43(4) 1 d DG U P A 2
C15B C 0.6247(9) 0.5430(8) 0.494(3) 0.031(3) Uani 0.43(4) 1 d G U P A 2
H15B H 0.6158 0.5207 0.5538 0.037 Uiso 0.43(4) 1 calc R U P A 2
C16B C 0.6825(7) 0.5509(8) 0.460(2) 0.037(3) Uani 0.43(4) 1 d G U P A 2
H16B H 0.7130 0.5340 0.4966 0.044 Uiso 0.43(4) 1 calc R U P A 2
C17B C 0.6956(6) 0.5835(7) 0.373(2) 0.037(3) Uani 0.43(4) 1 d G U P A 2
H17B H 0.7350 0.5889 0.3493 0.045 Uiso 0.43(4) 1 calc R U P A 2
C18B C 0.6509(9) 0.6083(6) 0.319(2) 0.041(3) Uani 0.43(4) 1 d G U P A 2
H18B H 0.6598 0.6306 0.2592 0.049 Uiso 0.43(4) 1 calc R U P A 2
C19B C 0.5931(7) 0.6003(8) 0.353(2) 0.037(3) Uani 0.43(4) 1 d G U P A 2
H19B H 0.5626 0.6172 0.3164 0.044 Uiso 0.43(4) 1 calc R U P A 2
B1 B 0.6622(4) 0.4452(3) 0.7488(8) 0.0410(19) Uani 0.822(9) 1 d D U P B 1
F1 F 0.6055(2) 0.45773(18) 0.7064(6) 0.0609(17) Uani 0.822(9) 1 d D U P B 1
F2 F 0.6687(4) 0.4565(4) 0.8725(8) 0.068(2) Uani 0.822(9) 1 d D U P B 1
F3 F 0.7004(3) 0.46929(16) 0.6742(5) 0.0552(14) Uani 0.822(9) 1 d D U P B 1
F4 F 0.6700(4) 0.4010(2) 0.7279(10) 0.051(2) Uani 0.822(9) 1 d D U P B 1
B1B B 0.6554(9) 0.4353(10) 0.775(3) 0.054(5) Uani 0.178(9) 1 d D U P B 2
F1B F 0.5956(7) 0.4376(6) 0.810(2) 0.046(5) Uani 0.178(9) 1 d D U P B 2
F2B F 0.6868(12) 0.4532(14) 0.871(3) 0.044(6) Uani 0.178(9) 1 d D U P B 2
F3B F 0.6588(14) 0.4612(9) 0.667(2) 0.072(6) Uani 0.178(9) 1 d D U P B 2
F4B F 0.6710(18) 0.3928(9) 0.750(4) 0.054(8) Uani 0.178(9) 1 d D U P B 2

loop_
_atom_site_aniso_label
_atom_site_aniso_U_11
_atom_site_aniso_U_22
_atom_site_aniso_U_33
_atom_site_aniso_U_23
_atom_site_aniso_U_13
_atom_site_aniso_U_12
Ni1 0.0313(4) 0.0340(5) 0.0118(4) 0.000 0.000 -0.0065(4)
P1 0.0371(7) 0.0325(7) 0.0128(5) -0.0009(5) 0.0001(5) 0.0029(5)
O1 0.047(2) 0.040(2) 0.0217(18) 0.0060(16) -0.0109(16) -0.0062(17)
N1 0.031(2) 0.039(2) 0.0151(19) 0.0022(16) -0.0012(16) -0.0059(17)
C1 0.030(3) 0.036(3) 0.023(2) -0.007(2) 0.003(2) 0.003(2)
C2 0.035(3) 0.038(3) 0.023(2) -0.005(2) 0.003(2) -0.001(2)
C3 0.055(3) 0.049(3) 0.027(3) -0.013(3) 0.001(3) 0.000(3)
C4 0.067(4) 0.046(3) 0.040(3) -0.015(3) -0.005(3) 0.023(3)
C5 0.056(4) 0.046(3) 0.041(3) -0.005(3) -0.005(3) 0.020(3)
C6 0.042(3) 0.045(3) 0.026(3) -0.006(2) -0.004(2) 0.011(2)
C7 0.034(3) 0.041(3) 0.019(2) -0.007(2) -0.0004(19) -0.010(2)
C8 0.059(6) 0.030(4) 0.013(4) 0.004(4) -0.010(4) 0.004(4)
C9 0.064(6) 0.037(5) 0.022(4) -0.002(4) -0.009(5) 0.017(5)
C10 0.071(7) 0.052(5) 0.016(4) -0.004(4) -0.014(5) 0.010(5)
C11 0.069(6) 0.056(5) 0.019(5) 0.003(4) -0.020(5) 0.010(5)
C12 0.064(6) 0.054(5) 0.022(5) 0.003(5) -0.015(5) 0.004(5)
C13 0.053(5) 0.045(5) 0.014(4) 0.003(4) -0.011(4) -0.003(4)
C8B 0.062(6) 0.033(5) 0.019(5) -0.002(5) -0.011(6) 0.008(6)
C9B 0.068(7) 0.042(6) 0.020(5) -0.003(5) -0.005(6) 0.010(6)
C10B 0.075(8) 0.050(6) 0.024(5) -0.002(5) -0.009(6) 0.011(7)
C11B 0.069(8) 0.058(6) 0.022(6) -0.008(5) -0.012(6) 0.009(7)
C12B 0.064(7) 0.055(5) 0.020(6) -0.005(6) -0.016(6) 0.002(5)
C13B 0.062(6) 0.044(6) 0.019(5) 0.000(6) -0.013(6) -0.001(6)
C14 0.039(4) 0.028(4) 0.015(5) -0.006(4) 0.006(4) -0.001(4)
C15 0.044(4) 0.031(5) 0.019(5) 0.006(4) 0.009(4) -0.009(4)
C16 0.038(4) 0.034(6) 0.024(6) 0.006(4) 0.005(4) -0.004(4)
C17 0.048(5) 0.039(5) 0.024(6) 0.015(5) 0.014(5) -0.002(4)
C18 0.051(5) 0.040(4) 0.025(6) 0.011(4) 0.010(5) 0.003(4)
C19 0.048(5) 0.033(5) 0.023(6) 0.004(4) 0.007(4) 0.006(4)
C14B 0.042(5) 0.034(5) 0.020(7) 0.004(5) 0.009(5) 0.001(5)
C15B 0.039(5) 0.034(5) 0.020(6) 0.002(5) 0.008(5) -0.009(5)
C16B 0.050(5) 0.035(7) 0.026(6) 0.007(5) 0.008(5) -0.007(5)
C17B 0.055(6) 0.038(6) 0.020(7) 0.011(5) 0.014(5) 0.000(5)
C18B 0.062(6) 0.039(5) 0.023(7) 0.011(5) 0.011(6) -0.002(5)
C19B 0.053(6) 0.035(5) 0.024(7) 0.000(5) 0.004(5) 0.004(5)
B1 0.041(4) 0.050(5) 0.032(4) -0.008(4) -0.004(3) 0.001(3)
F1 0.031(2) 0.064(3) 0.087(4) -0.021(3) -0.003(2) 0.009(2)
F2 0.082(6) 0.085(4) 0.035(3) -0.014(3) 0.000(4) 0.012(5)
F3 0.060(3) 0.048(3) 0.058(3) 0.004(2) 0.017(3) 0.004(2)
F4 0.052(3) 0.042(3) 0.059(5) -0.007(3) 0.008(3) 0.001(3)
B1B 0.052(8) 0.060(9) 0.051(9) -0.014(8) -0.006(8) 0.000(8)
F1B 0.020(7) 0.037(9) 0.082(11) -0.021(8) -0.002(8) -0.002(6)
F2B 0.032(11) 0.062(12) 0.039(11) -0.028(10) -0.006(9) 0.003(10)
F3B 0.083(12) 0.070(11) 0.064(11) 0.003(10) 0.001(11) 0.002(10)
F4B 0.052(13) 0.056(14) 0.053(14) -0.019(12) -0.008(11) -0.007(12)

loop_
_atom_type_symbol
_atom_type_description
_atom_type_scat_dispersion_real
_atom_type_scat_dispersion_imag
_atom_type_scat_source
C C 0.0033 0.0016 'International Tables Vol C Tables 4.2.6.8 and 6.1.1.4'
H H 0.0000 0.0000 'International Tables Vol C Tables 4.2.6.8 and 6.1.1.4'
B B 0.0013 0.0007 'International Tables Vol C Tables 4.2.6.8 and 6.1.1.4'
N N 0.0061 0.0033 'International Tables Vol C Tables 4.2.6.8 and 6.1.1.4'
O O 0.0106 0.0060 'International Tables Vol C Tables 4.2.6.8 and 6.1.1.4'
F F 0.0171 0.0103 'International Tables Vol C Tables 4.2.6.8 and 6.1.1.4'
P P 0.1023 0.0942 'International Tables Vol C Tables 4.2.6.8 and 6.1.1.4'
Ni Ni 0.3393 1.1124 'International Tables Vol C Tables 4.2.6.8 and 6.1.1.4'

loop_
_exptl_crystal_face_index_h
_exptl_crystal_face_index_k
_exptl_crystal_face_index_l
_exptl_crystal_face_perp_dist
-1.00 1.00 0.00 0.0560
3.00 -1.00 1.00 0.0360
-2.00 -1.00 -1.00 0.0690
-3.00 1.00 -1.00 0.0580
2.00 -2.00 3.00 0.0790
0.00 -1.00 0.00 0.0820
-2.00 2.00 -3.00 0.0890
2.00 2.00 -3.00 0.1200
-2.00 -2.00 3.00 0.1040
2.00 3.00 -1.00 0.1090
0.00 2.00 1.00 0.0980
1.00 1.00 0.00 0.0960
3.00 0.00 -1.00 0.1210

loop_
_geom_angle_atom_site_label_1
_geom_angle_atom_site_label_2
_geom_angle_atom_site_label_3
_geom_angle
_geom_angle_site_symmetry_1
_geom_angle_site_symmetry_3
P1 Ni1 P1 96.51(7) . 2_665
N1 Ni1 P1 162.16(14) . 2_665
N1 Ni1 P1 162.16(14) 2_665 .
N1 Ni1 P1 88.94(13) 2_665 2_665
N1 Ni1 P1 88.94(13) . .
N1 Ni1 N1 91.0(2) 2_665 .
C1 P1 Ni1 107.98(18) . .
C1 P1 C8 101.2(6) . .
C8 P1 Ni1 114.7(5) . .
C8B P1 Ni1 118.1(9) . .
C8B P1 C1 105.0(9) . .
C8B P1 C14B 109.0(11) . .
C14 P1 Ni1 116.3(6) . .
C14 P1 C1 105.6(6) . .
C14 P1 C8 109.5(8) . .
C14B P1 Ni1 113.7(8) . .
C14B P1 C1 101.3(9) . .
N1 O1 H1 112(5) . .
O1 N1 Ni1 113.7(3) . .
C7 N1 Ni1 134.7(4) . .
C7 N1 O1 111.5(4) . .
C2 C1 P1 120.8(4) . .
C6 C1 P1 120.2(4) . .
C6 C1 C2 118.7(5) . .
C1 C2 C3 118.1(5) . .
C1 C2 C7 124.9(5) . .
C3 C2 C7 117.0(5) . .
C2 C3 H3A 119.3 . .
C4 C3 C2 121.4(5) . .
C4 C3 H3A 119.3 . .
C3 C4 H4A 119.8 . .
C3 C4 C5 120.4(6) . .
C5 C4 H4A 119.8 . .
C4 C5 H5A 120.3 . .
C4 C5 C6 119.5(6) . .
C6 C5 H5A 120.3 . .
C1 C6 C5 121.9(5) . .
C1 C6 H6A 119.1 . .
C5 C6 H6A 119.1 . .
N1 C7 C2 125.1(5) . .
N1 C7 H7A 117.4 . .
C2 C7 H7A 117.4 . .
C9 C8 P1 122.9(7) . .
C9 C8 C13 120.0 . .
C13 C8 P1 117.0(7) . .
C8 C9 H9A 120.0 . .
C10 C9 C8 120.0 . .
C10 C9 H9A 120.0 . .
C9 C10 H10A 120.0 . .
C9 C10 C11 120.0 . .
C11 C10 H10A 120.0 . .
C10 C11 H11A 120.0 . .
C12 C11 C10 120.0 . .
C12 C11 H11A 120.0 . .
C11 C12 H12A 120.0 . .
C11 C12 C13 120.0 . .
C13 C12 H12A 120.0 . .
C8 C13 H13A 120.0 . .
C12 C13 C8 120.0 . .
C12 C13 H13A 120.0 . .
C9B C8B P1 121.8(12) . .
C9B C8B C13B 120.0 . .
C13B C8B P1 118.1(12) . .
C8B C9B H9B 120.0 . .
C10B C9B C8B 120.0 . .
C10B C9B H9B 120.0 . .
C9B C10B H10B 120.0 . .
C11B C10B C9B 120.0 . .
C11B C10B H10B 120.0 . .
C10B C11B H11B 120.0 . .
C10B C11B C12B 120.0 . .
C12B C11B H11B 120.0 . .
C11B C12B H12B 120.0 . .
C13B C12B C11B 120.0 . .
C13B C12B H12B 120.0 . .
C8B C13B H13B 120.0 . .
C12B C13B C8B 120.0 . .
C12B C13B H13B 120.0 . .
C15 C14 P1 120.2(9) . .
C15 C14 C19 120.0 . .
C19 C14 P1 119.5(9) . .
C14 C15 H15 120.0 . .
C16 C15 C14 120.0 . .
C16 C15 H15 120.0 . .
C15 C16 H16 120.0 . .
C15 C16 C17 120.0 . .
C17 C16 H16 120.0 . .
C16 C17 H17 120.0 . .
C16 C17 C18 120.0 . .
C18 C17 H17 120.0 . .
C17 C18 H18 120.0 . .
C19 C18 C17 120.0 . .
C19 C18 H18 120.0 . .
C14 C19 H19 120.0 . .
C18 C19 C14 120.0 . .
C18 C19 H19 120.0 . .
C15B C14B P1 117.0(13) . .
C15B C14B C19B 120.0 . .
C19B C14B P1 122.9(13) . .
C14B C15B H15B 120.0 . .
C16B C15B C14B 120.0 . .
C16B C15B H15B 120.0 . .
C15B C16B H16B 120.0 . .
C15B C16B C17B 120.0 . .
C17B C16B H16B 120.0 . .
C16B C17B H17B 120.0 . .
C18B C17B C16B 120.0 . .
C18B C17B H17B 120.0 . .
C17B C18B H18B 120.0 . .
C17B C18B C19B 120.0 . .
C19B C18B H18B 120.0 . .
C14B C19B H19B 120.0 . .
C18B C19B C14B 120.0 . .
C18B C19B H19B 120.0 . .
F2 B1 F1 109.4(7) . .
F2 B1 F3 110.1(8) . .
F2 B1 F4 112.8(9) . .
F3 B1 F1 104.7(7) . .
F4 B1 F1 109.3(7) . .
F4 B1 F3 110.3(7) . .
F2B B1B F1B 107.1(17) . .
F2B B1B F3B 111(2) . .
F2B B1B F4B 113(2) . .
F3B B1B F1B 104.0(18) . .
F4B B1B F1B 110.3(19) . .
F4B B1B F3B 111.5(19) . .

loop_
_geom_bond_atom_site_label_1
_geom_bond_atom_site_label_2
_geom_bond_distance
_geom_bond_site_symmetry_2
Ni1 P1 2.1952(14) 2_665
Ni1 P1 2.1952(14) .
Ni1 N1 1.958(4) .
Ni1 N1 1.958(4) 2_665
P1 C1 1.829(5) .
P1 C8 1.831(6) .
P1 C8B 1.797(8) .
P1 C14 1.800(7) .
P1 C14B 1.825(9) .
O1 H1 0.93(8) .
O1 N1 1.389(5) .
N1 C7 1.282(7) .
C1 C2 1.405(7) .
C1 C6 1.379(8) .
C2 C3 1.424(8) .
C2 C7 1.437(8) .
C3 H3A 0.9500 .
C3 C4 1.351(9) .
C4 H4A 0.9500 .
C4 C5 1.371(9) .
C5 H5A 0.9500 .
C5 C6 1.388(8) .
C6 H6A 0.9500 .
C7 H7A 0.9500 .
C8 C9 1.3900 .
C8 C13 1.3900 .
C9 H9A 0.9500 .
C9 C10 1.3900 .
C10 H10A 0.9500 .
C10 C11 1.3900 .
C11 H11A 0.9500 .
C11 C12 1.3900 .
C12 H12A 0.9500 .
C12 C13 1.3900 .
C13 H13A 0.9500 .
C8B C9B 1.3900 .
C8B C13B 1.3900 .
C9B H9B 0.9500 .
C9B C10B 1.3900 .
C10B H10B 0.9500 .
C10B C11B 1.3900 .
C11B H11B 0.9500 .
C11B C12B 1.3900 .
C12B H12B 0.9500 .
C12B C13B 1.3900 .
C13B H13B 0.9500 .
C14 C15 1.3900 .
C14 C19 1.3900 .
C15 H15 0.9500 .
C15 C16 1.3900 .
C16 H16 0.9500 .
C16 C17 1.3900 .
C17 H17 0.9500 .
C17 C18 1.3900 .
C18 H18 0.9500 .
C18 C19 1.3900 .
C19 H19 0.9500 .
C14B C15B 1.3900 .
C14B C19B 1.3900 .
C15B H15B 0.9500 .
C15B C16B 1.3900 .
C16B H16B 0.9500 .
C16B C17B 1.3900 .
C17B H17B 0.9500 .
C17B C18B 1.3900 .
C18B H18B 0.9500 .
C18B C19B 1.3900 .
C19B H19B 0.9500 .
B1 F1 1.426(9) .
B1 F2 1.358(10) .
B1 F3 1.386(11) .
B1 F4 1.375(10) .
B1B F1B 1.422(16) .
B1B F2B 1.356(16) .
B1B F3B 1.385(17) .
B1B F4B 1.371(16) .

loop_
_geom_hbond_atom_site_label_D
_geom_hbond_atom_site_label_H
_geom_hbond_atom_site_label_A
_geom_hbond_distance_DH
_geom_hbond_distance_HA
_geom_hbond_distance_DA
_geom_hbond_angle_DHA
O1 H1 F1 0.93(8) 1.77(8) 2.638(7) 155(7)
O1 H1 F2 0.93(8) 2.38(8) 3.152(10) 141(6)
O1 H1 F1B 0.93(8) 1.84(8) 2.664(19) 147(7)
